data_7715832
loop_
_publ_author_name
'Jezierski, Daniel'
'Mazej, Zoran'
'Grochala, Wojciech'

_publ_section_title
;
 Novel ternary Ag<sup>II</sup>Co<sup>III</sup>F<sub>5</sub> fluoride:
 synthesis, structure and magnetic characteristics.
;
_journal_issue 33
_journal_name_full 'Dalton transactions (Cambridge, England : 2003)'
_journal_page_first 13731
_journal_page_last 13742
_journal_paper_doi 10.1039/d4dt00419a
_journal_volume 53
_journal_year 2024
_chemical_formula_moiety 'Ag Co F5'
_chemical_formula_sum 'Ag Co F5'
_chemical_formula_weight 261.8
_chemical_name_common 'Silver(II) Cobalt(III) Pentafluoride'
_chemical_name_systematic 'Silver(II) Cobalt(III) Pentafluoride'
_chemical_properties_physical Air-sensitive,Moisture-sensitive
_space_group_IT_number 15
_space_group_name_Hall '-C 2yc'
_space_group_name_H-M_alt 'C 1 2/c 1'
_symmetry_cell_setting monoclinic
_symmetry_Int_Tables_number 15
_symmetry_space_group_name_Hall '-C 2yc'
_symmetry_space_group_name_H-M 'C 1 2/c 1'
_audit_block_doi 10.25505/fiz.icsd.cc2j9lfw
_audit_creation_method 'Jana2006 Version : 23/05/2022'
_audit_update_record
;
2024-02-14 deposited with the CCDC.	2024-04-22 downloaded from the CCDC.
;
_cell_angle_alpha 90
_cell_angle_beta 115.976(4)
_cell_angle_gamma 90
_cell_formula_units_Z 4
_cell_length_a 7.274(2)
_cell_length_b 7.628(2)
_cell_length_c 7.529(2)
_cell_measurement_temperature 293
_cell_volume 375.55(17)
_diffrn_ambient_temperature 293
_diffrn_measurement_device_type 'PANalytical XPert Pro diffractometer'
_diffrn_radiation_probe x-ray
_diffrn_radiation_type 'Co K\a'
_diffrn_radiation_wavelength 1.7902
_exptl_absorpt_coefficient_mu 17.752
_exptl_crystal_density_diffrn 4.630
_exptl_crystal_F_000 260
_exptl_crystal_preparation 'Magnetic properties'
_pd_instr_location ' ?'
_pd_meas_2theta_range_inc 0.026
_pd_meas_2theta_range_max 99.963
_pd_meas_2theta_range_min 7.013
_pd_meas_number_of_points 3576
_pd_proc_2theta_range_inc 0.026
_pd_proc_2theta_range_max 99.963
_pd_proc_2theta_range_min 7.013
_pd_proc_ls_background_function '35 Legendre polynoms'
_pd_proc_ls_pref_orient_corr 'March & Dollase'
_pd_proc_ls_profile_function Pseudo-Voigt
_pd_proc_ls_prof_R_factor 0.0112
_pd_proc_ls_prof_wR_expected 0.0102
_pd_proc_ls_prof_wR_factor 0.0168
_refine_ls_goodness_of_fit_all 1.66
_refine_ls_number_constraints 0
_refine_ls_number_parameters 66
_refine_ls_number_restraints 0
_refine_ls_R_factor_all 0.0299
_refine_ls_R_factor_gt 0.0248
_refine_ls_shift/su_max 0.0233
_refine_ls_shift/su_mean 0.0058
_refine_ls_weighting_scheme sigma
_refine_ls_wR_factor_all 0.0324
_refine_ls_wR_factor_gt 0.0310
_cod_data_source_file d4dt00419a2.cif
_cod_data_source_block global
_cod_depositor_comments
;
The following automatic conversions were performed:

data item '_diffrn_radiation_probe' value 'X-ray' was changed to
'x-ray' in accordance with the
/home/data/users/saulius/crontab/automatic-downloads/rss-feeds/RSC/lib/dictionaries/cif_core.dic
dictionary named 'cif_core.dic' version 2.4.2 last updated on
2011-04-26.

Automatic conversion script
Id: cif_fix_values 8170 2020-07-09 18:12:32Z antanas 

 Adding full bibliography for 7715832.cif.
;
_cod_original_cell_volume 375.58(19)
_cod_database_code 7715832

loop_
_space_group_symop_id
_space_group_symop_operation_xyz
1 x,y,z
2 -x,y,-z+1/2
3 -x,-y,-z
4 x,-y,z+1/2
5 x+1/2,y+1/2,z
6 -x+1/2,y+1/2,-z+1/2
7 -x+1/2,-y+1/2,-z
8 x+1/2,-y+1/2,z+1/2

loop_
_atom_site_label
_atom_site_type_symbol
_atom_site_fract_x
_atom_site_fract_y
_atom_site_fract_z
_atom_site_adp_type
_atom_site_U_iso_or_equiv
_atom_site_site_symmetry_multiplicity
_atom_site_occupancy
_atom_site_calc_flag
_atom_site_refinement_flags
_atom_site_disorder_assembly
_atom_site_disorder_group
Co1 Co 0 0 0 Uiso 0.003(14) 4 1 d . . .
Ag1 Ag 0 0.5 0 Uiso 0.010(13) 4 1 d . . .
F1 F 0 -0.038(5) 0.25 Uiso 0.020(18) 4 1 d . . .
F2 F 0.7933(18) 0.513(6) 0.6238(18) Uiso 0.007(15) 8 1 d . . .
F3 F -0.028(3) 0.235(2) 0.448(3) Uiso 0.013(15) 8 1 d . . .

loop_
_atom_site_aniso_label
_atom_site_aniso_type_symbol
_atom_site_aniso_U_11
_atom_site_aniso_U_22
_atom_site_aniso_U_33
_atom_site_aniso_U_12
_atom_site_aniso_U_13
_atom_site_aniso_U_23
? ? ? ? ? ? ? ?

loop_
_atom_type_symbol
_atom_type_scat_dispersion_real
_atom_type_scat_dispersion_imag
_atom_type_scat_source
Ag 0.0634 5.5027 'International Tables Vol C tables 4.2.6.8 and 6.1.1.1'
Co -2.0230 0.5731 'International Tables Vol C tables 4.2.6.8 and 6.1.1.1'
F 0.0920 0.0725 'International Tables Vol C tables 4.2.6.8 and 6.1.1.1'

loop_
_exptl_crystal_face_index_h
_exptl_crystal_face_index_k
_exptl_crystal_face_index_l
_exptl_crystal_face_perp_dist
? ? ? ?

loop_
_geom_angle_atom_site_label_1
_geom_angle_atom_site_label_2
_geom_angle_atom_site_label_3
_geom_angle
F3 Ag1 F2 73.6(4)

loop_
_geom_bond_atom_site_label_1
_geom_bond_atom_site_label_2
_geom_bond_distance
Co1 F1 1.904(6)
Co1 F2 6.85(3)
Co1 F3 3.90(2)
Ag1 F2 5.624(13)
Ag1 F3 4.01(2)
Ag1 F2 5.624(13)
F3 Co1 3.90(3)

loop_
_geom_hbond_atom_site_label_D
_geom_hbond_atom_site_label_H
_geom_hbond_atom_site_label_A
_geom_hbond_site_symmetry_D
_geom_hbond_site_symmetry_H
_geom_hbond_site_symmetry_A
_geom_hbond_distance_DH
_geom_hbond_distance_HA
_geom_hbond_distance_DA
_geom_hbond_angle_DHA
_geom_hbond_publ_flag
? ? ? ? ? ? ? ? ? ? ?

loop_
_geom_torsion_atom_site_label_1
_geom_torsion_atom_site_label_2
_geom_torsion_atom_site_label_3
_geom_torsion_atom_site_label_4
_geom_torsion_site_symmetry_1
_geom_torsion_site_symmetry_2
_geom_torsion_site_symmetry_3
_geom_torsion_site_symmetry_4
_geom_torsion
_geom_torsion_publ_flag
? ? ? ? ? ? ? ? ? ?

loop_
_restr_angle_atom_site_label_1
_restr_angle_site_symmetry_1
_restr_angle_atom_site_label_2
_restr_angle_site_symmetry_2
_restr_angle_atom_site_label_3
_restr_angle_site_symmetry_3
_restr_angle_target
_restr_angle_target_weight_param
? ? ? ? ? ? ? ?

loop_
_restr_distance_atom_site_label_1
_restr_distance_site_symmetry_1
_restr_distance_atom_site_label_2
_restr_distance_site_symmetry_2
_restr_distance_target
_restr_distance_target_weight_param
? ? ? ? ? ?

loop_
_restr_equal_angle_atom_site_label_1
_restr_equal_angle_site_symmetry_1
_restr_equal_angle_atom_site_label_2
_restr_equal_angle_site_symmetry_2
_restr_equal_angle_atom_site_label_3
_restr_equal_angle_site_symmetry_3
_restr_equal_angle_class_class_id
_restr_equal_angle_class_target_weight_param
? ? ? ? ? ? ? ?

loop_
_restr_equal_distance_atom_site_label_1
_restr_equal_distance_site_symmetry_1
_restr_equal_distance_atom_site_label_2
_restr_equal_distance_site_symmetry_2
_restr_equal_distance_class_class_id
_restr_equal_distance_class_target_weight_param
? ? ? ? ? ?

loop_
_restr_equal_torsion_atom_site_label_1
_restr_equal_torsion_site_symmetry_1
_restr_equal_torsion_atom_site_label_2
_restr_equal_torsion_site_symmetry_2
_restr_equal_torsion_atom_site_label_3
_restr_equal_torsion_site_symmetry_3
_restr_equal_torsion_atom_site_label_4
_restr_equal_torsion_site_symmetry_4
_restr_equal_torsion_class_class_id
_restr_equal_torsion_class_target_weight_param
? ? ? ? ? ? ? ? ? ?

loop_
_restr_torsion_atom_site_label_1
_restr_torsion_site_symmetry_1
_restr_torsion_atom_site_label_2
_restr_torsion_site_symmetry_2
_restr_torsion_atom_site_label_3
_restr_torsion_site_symmetry_3
_restr_torsion_atom_site_label_4
_restr_torsion_site_symmetry_4
_restr_torsion_angle_target
_restr_torsion_weight_param
? ? ? ? ? ? ? ? ? ?

loop_
_jana_atom_site_adp_c_label
_jana_atom_site_adp_c_type_symbol
_jana_atom_site_adp_c_111
_jana_atom_site_adp_c_112
_jana_atom_site_adp_c_113
_jana_atom_site_adp_c_122
_jana_atom_site_adp_c_123
_jana_atom_site_adp_c_133
_jana_atom_site_adp_c_222
_jana_atom_site_adp_c_223
_jana_atom_site_adp_c_233
_jana_atom_site_adp_c_333
? ? ? ? ? ? ? ? ? ? ? ?

loop_
_jana_atom_site_adp_d_label
_jana_atom_site_adp_d_type_symbol
_jana_atom_site_adp_d_1111
_jana_atom_site_adp_d_1112
_jana_atom_site_adp_d_1113
_jana_atom_site_adp_d_1122
_jana_atom_site_adp_d_1123
_jana_atom_site_adp_d_1133
_jana_atom_site_adp_d_1222
_jana_atom_site_adp_d_1223
_jana_atom_site_adp_d_1233
_jana_atom_site_adp_d_1333
_jana_atom_site_adp_d_2222
_jana_atom_site_adp_d_2223
_jana_atom_site_adp_d_2233
_jana_atom_site_adp_d_2333
_jana_atom_site_adp_d_3333
? ? ? ? ? ? ? ? ? ? ? ? ? ? ? ? ?

loop_
_jana_atom_site_adp_e_label
_jana_atom_site_adp_e_type_symbol
_jana_atom_site_adp_e_11111
_jana_atom_site_adp_e_11112
_jana_atom_site_adp_e_11113
_jana_atom_site_adp_e_11122
_jana_atom_site_adp_e_11123
_jana_atom_site_adp_e_11133
_jana_atom_site_adp_e_11222
_jana_atom_site_adp_e_11223
_jana_atom_site_adp_e_11233
_jana_atom_site_adp_e_11333
_jana_atom_site_adp_e_12222
_jana_atom_site_adp_e_12223
_jana_atom_site_adp_e_12233
_jana_atom_site_adp_e_12333
_jana_atom_site_adp_e_13333
_jana_atom_site_adp_e_22222
_jana_atom_site_adp_e_22223
_jana_atom_site_adp_e_22233
_jana_atom_site_adp_e_22333
_jana_atom_site_adp_e_23333
_jana_atom_site_adp_e_33333
? ? ? ? ? ? ? ? ? ? ? ? ? ? ? ? ? ? ? ? ? ? ?

loop_
_jana_atom_site_adp_f_label
_jana_atom_site_adp_f_type_symbol
_jana_atom_site_adp_f_111111
_jana_atom_site_adp_f_111112
_jana_atom_site_adp_f_111113
_jana_atom_site_adp_f_111122
_jana_atom_site_adp_f_111123
_jana_atom_site_adp_f_111133
_jana_atom_site_adp_f_111222
_jana_atom_site_adp_f_111223
_jana_atom_site_adp_f_111233
_jana_atom_site_adp_f_111333
_jana_atom_site_adp_f_112222
_jana_atom_site_adp_f_112223
_jana_atom_site_adp_f_112233
_jana_atom_site_adp_f_112333
_jana_atom_site_adp_f_113333
_jana_atom_site_adp_f_122222
_jana_atom_site_adp_f_122223
_jana_atom_site_adp_f_122233
_jana_atom_site_adp_f_122333
_jana_atom_site_adp_f_123333
_jana_atom_site_adp_f_133333
_jana_atom_site_adp_f_222222
_jana_atom_site_adp_f_222223
_jana_atom_site_adp_f_222233
_jana_atom_site_adp_f_222333
_jana_atom_site_adp_f_223333
_jana_atom_site_adp_f_233333
_jana_atom_site_adp_f_333333
? ? ? ? ? ? ? ? ? ? ? ? ? ? ? ? ? ? ? ? ? ? ? ? ? ? ? ? ? ?
